data_1563420
loop_
_publ_author_name
'Sasano, Yoshifumi'
'Maeda, Hiromitsu'
'Tanaka, Hiroki'
'Haketa, Yohei'
'Kobayashi, Yoichi'
'Ishibashi, Yukihide'
'Asahi, Tsuyoshi'
'Morimoto, Tatsuki'
'Yasuda, Nobuhiro'
'Sato, Ryuma'
'Shigeta, Yasuteru'

_publ_section_title
;
 Ion-pairing&#x00A0;\p-electronic systems: ordered arrangement and
 noncovalent interactions of negatively charged porphyrins
;
_journal_name_full 'Chemical Science'
_journal_paper_doi 10.1039/D1SC02260A
_journal_year 2021
_chemical_formula_moiety 'C38 H8 F15 N4 O Pd, C16 H36 N'
_chemical_formula_sum 'C54 H44 F15 N5 O Pd'
_chemical_formula_weight 1170.34
_space_group_crystal_system orthorhombic
_space_group_IT_number 19
_space_group_name_Hall 'P 2ac 2ab'
_space_group_name_H-M_alt 'P 21 21 21'
_atom_sites_solution_hydrogens geom
_audit_creation_method SHELXL-2014/7
_audit_update_record
;
2019-03-30 deposited with the CCDC.	2021-06-14 downloaded from the CCDC.
;
_cell_angle_alpha 90
_cell_angle_beta 90
_cell_angle_gamma 90
_cell_formula_units_Z 4
_cell_length_a 8.2881(3)
_cell_length_b 22.4879(6)
_cell_length_c 26.3395(9)
_cell_measurement_reflns_used 27310
_cell_measurement_temperature 90(2)
_cell_measurement_theta_max 28.101
_cell_measurement_theta_min 1.310
_cell_volume 4909.2(3)
_computing_cell_refinement 'Rapid Auto(Rigaku)'
_computing_data_collection 'Rapid Auto(Rigaku)'
_computing_data_reduction 'Rapid Auto(Rigaku)'
_computing_structure_refinement 'SHELXL-2014/7 (Sheldrick, 2014)'
_computing_structure_solution 'SHELXS-97 (Sheldrick, 1990)'
_diffrn_ambient_temperature 90(2)
_diffrn_detector_area_resol_mean 29
_diffrn_measured_fraction_theta_full 0.995
_diffrn_measured_fraction_theta_max 0.994
_diffrn_measurement_device_type 'Rigaku Saturn 724'
_diffrn_measurement_method 'Oscillation Photograph'
_diffrn_radiation_monochromator 'Si(111) Channel Cut'
_diffrn_radiation_type Synchrotron
_diffrn_radiation_wavelength 0.78192
_diffrn_reflns_av_R_equivalents 0.0709
_diffrn_reflns_av_unetI/netI 0.0838
_diffrn_reflns_Laue_measured_fraction_full 0.995
_diffrn_reflns_Laue_measured_fraction_max 0.994
_diffrn_reflns_limit_h_max 8
_diffrn_reflns_limit_h_min -9
_diffrn_reflns_limit_k_max 27
_diffrn_reflns_limit_k_min -27
_diffrn_reflns_limit_l_max 31
_diffrn_reflns_limit_l_min -31
_diffrn_reflns_number 27310
_diffrn_reflns_point_group_measured_fraction_full 0.996
_diffrn_reflns_point_group_measured_fraction_max 0.995
_diffrn_reflns_theta_full 27.979
_diffrn_reflns_theta_max 28.101
_diffrn_reflns_theta_min 1.310
_diffrn_source 'synchrotron radiation SPring-8 BL40XU'
_exptl_absorpt_coefficient_mu 0.611
_exptl_absorpt_correction_T_max 1.000
_exptl_absorpt_correction_T_min 0.509
_exptl_absorpt_correction_type multi-scan
_exptl_absorpt_process_details 'ABSCOR (T.Higashi, 2001)'
_exptl_crystal_colour green
_exptl_crystal_density_diffrn 1.583
_exptl_crystal_density_meas ?
_exptl_crystal_description prism
_exptl_crystal_F_000 2368
_exptl_crystal_size_max 0.100
_exptl_crystal_size_mid 0.015
_exptl_crystal_size_min 0.010
_refine_diff_density_max 1.378
_refine_diff_density_min -2.332
_refine_diff_density_rms 0.145
_refine_ls_abs_structure_details
;
 Refined as an inversion twin.
;
_refine_ls_abs_structure_Flack 0.18(5)
_refine_ls_extinction_coef 0.0060(7)
_refine_ls_extinction_expression Fc^*^=kFc[1+0.001xFc^2^\l^3^/sin(2\q)]^-1/4^
_refine_ls_extinction_method 'SHELXL-2014/7 (Sheldrick 2014'
_refine_ls_goodness_of_fit_ref 1.101
_refine_ls_hydrogen_treatment constr
_refine_ls_matrix_type full
_refine_ls_number_parameters 691
_refine_ls_number_reflns 8719
_refine_ls_number_restraints 0
_refine_ls_restrained_S_all 1.101
_refine_ls_R_factor_all 0.1046
_refine_ls_R_factor_gt 0.0641
_refine_ls_shift/su_max 0.000
_refine_ls_shift/su_mean 0.000
_refine_ls_structure_factor_coef Fsqd
_refine_ls_weighting_details 'w=1/[\s^2^(Fo^2^)+(0.0943P)^2^+13.0340P] where P=(Fo^2^+2Fc^2^)/3'
_refine_ls_weighting_scheme calc
_refine_ls_wR_factor_gt 0.1539
_refine_ls_wR_factor_ref 0.1982
_reflns_Friedel_coverage 0.785
_reflns_Friedel_fraction_full 0.998
_reflns_Friedel_fraction_max 0.997
_reflns_number_gt 6394
_reflns_number_total 8719
_reflns_threshold_expression 'I > 2\s(I)'
_cod_data_source_file d1sc02260a2.cif
_cod_data_source_block 180131_ys-3-2
_cod_depositor_comments
;
The following automatic conversions were performed:

data item '_exptl_crystal_density_meas' value 'not measured' was
changed to '?' -- the value is perceived as not measured.

Automatic conversion script
Id: cif_fix_values 7556 2019-12-06 15:28:31Z antanas 
;
_cod_database_code 1563420
_shelx_shelxl_version_number 2014/7
_shelx_space_group_comment
;
The symmetry employed for this shelxl refinement is uniquely defined
by the following loop, which should always be used as a source of
symmetry information in preference to the above space-group names.
They are only intended as comments.
;

loop_
_space_group_symop_operation_xyz
'x, y, z'
'-x+1/2, -y, z+1/2'
'x+1/2, -y+1/2, -z'
'-x, y+1/2, -z+1/2'

loop_
_atom_site_label
_atom_site_type_symbol
_atom_site_fract_x
_atom_site_fract_y
_atom_site_fract_z
_atom_site_U_iso_or_equiv
_atom_site_adp_type
_atom_site_occupancy
_atom_site_site_symmetry_order
_atom_site_calc_flag
_atom_site_refinement_flags_posn
_atom_site_refinement_flags_adp
_atom_site_refinement_flags_occupancy
_atom_site_disorder_assembly
_atom_site_disorder_group
C1 C 0.5331(17) 0.4890(4) 0.7857(4) 0.035(3) Uani 1 1 d . . . . .
C2 C 0.5696(15) 0.4867(4) 0.7324(4) 0.030(3) Uani 1 1 d . . . . .
C3 C 0.6047(14) 0.4339(4) 0.7061(5) 0.034(3) Uani 1 1 d . . . . .
H3 H 0.6169 0.3955 0.7206 0.041 Uiso 1 1 calc R U . . .
C4 C 0.6182(14) 0.4477(5) 0.6558(4) 0.030(3) Uani 1 1 d . . . . .
H4 H 0.6466 0.4214 0.6291 0.036 Uiso 1 1 calc R U . . .
C5 C 0.5815(15) 0.5093(5) 0.6512(4) 0.034(3) Uani 1 1 d . . . . .
C6 C 0.5608(18) 0.5408(4) 0.6058(4) 0.034(3) Uani 1 1 d . . . . .
C7 C 0.5302(17) 0.6001(5) 0.6017(4) 0.032(3) Uani 1 1 d . . . . .
C8 C 0.5039(16) 0.6327(5) 0.5549(5) 0.042(4) Uani 1 1 d . . . . .
H8 H 0.4983 0.6164 0.5217 0.051 Uiso 1 1 calc R U . . .
C9 C 0.4890(19) 0.6903(5) 0.5674(4) 0.048(4) Uani 1 1 d . . . . .
H9 H 0.4680 0.7220 0.5445 0.058 Uiso 1 1 calc R U . . .
C10 C 0.5100(16) 0.6958(5) 0.6208(4) 0.036(3) Uani 1 1 d . . . . .
C11 C 0.5239(17) 0.7492(4) 0.6476(4) 0.032(3) Uani 1 1 d . . . . .
C12 C 0.5532(15) 0.7551(4) 0.6990(4) 0.028(2) Uani 1 1 d . . . . .
C13 C 0.5787(14) 0.8093(5) 0.7261(4) 0.033(3) Uani 1 1 d . . . . .
H13 H 0.5810 0.8481 0.7120 0.039 Uiso 1 1 calc R U . . .
C14 C 0.5990(13) 0.7952(5) 0.7756(5) 0.033(3) Uani 1 1 d . . . . .
H14 H 0.6207 0.8224 0.8024 0.040 Uiso 1 1 calc R U . . .
C15 C 0.5818(12) 0.7322(5) 0.7805(5) 0.029(3) Uani 1 1 d . . . . .
C16 C 0.5788(15) 0.7013(5) 0.8248(4) 0.030(3) Uani 1 1 d . . . . .
C17 C 0.5492(18) 0.6404(4) 0.8297(4) 0.033(3) Uani 1 1 d . . . . .
C18 C 0.5198(19) 0.6090(5) 0.8753(5) 0.047(4) Uani 1 1 d . . . . .
H18 H 0.5140 0.6260 0.9083 0.057 Uiso 1 1 calc R U . . .
C19 C 0.5016(18) 0.5512(5) 0.8643(4) 0.044(4) Uani 1 1 d . . . . .
H19 H 0.4803 0.5200 0.8877 0.053 Uiso 1 1 calc R U . . .
C20 C 0.5197(19) 0.5454(5) 0.8123(4) 0.041(3) Uani 1 1 d . . . . .
C21 C 0.5628(19) 0.5053(5) 0.5576(4) 0.040(3) Uani 1 1 d . . . . .
C22 C 0.428(2) 0.4939(5) 0.5312(5) 0.046(4) Uani 1 1 d . . . . .
C23 C 0.428(3) 0.4600(6) 0.4866(5) 0.058(5) Uani 1 1 d . . . . .
C24 C 0.569(3) 0.4363(6) 0.4707(5) 0.062(5) Uani 1 1 d . . . . .
C25 C 0.711(2) 0.4456(6) 0.4958(6) 0.054(4) Uani 1 1 d . . . . .
C26 C 0.7102(19) 0.4809(5) 0.5390(5) 0.044(3) Uani 1 1 d . . . . .
C27 C 0.5097(16) 0.8058(4) 0.6176(4) 0.035(3) Uani 1 1 d . . . . .
C28 C 0.3671(17) 0.8316(5) 0.6056(5) 0.039(3) Uani 1 1 d . . . . .
C29 C 0.3534(18) 0.8833(6) 0.5767(5) 0.047(3) Uani 1 1 d . . . . .
C30 C 0.495(2) 0.9093(5) 0.5600(5) 0.048(4) Uani 1 1 d . . . . .
C31 C 0.6397(19) 0.8855(5) 0.5722(5) 0.046(3) Uani 1 1 d . . . . .
C32 C 0.6434(19) 0.8340(5) 0.6010(5) 0.043(3) Uani 1 1 d . . . . .
C33 C 0.6047(15) 0.7350(5) 0.8730(5) 0.035(3) Uani 1 1 d . . . . .
C34 C 0.4849(18) 0.7658(5) 0.8975(5) 0.046(4) Uani 1 1 d . . . . .
C35 C 0.511(2) 0.7950(6) 0.9430(5) 0.058(5) Uani 1 1 d . . . . .
C36 C 0.662(3) 0.7953(6) 0.9632(5) 0.066(5) Uani 1 1 d . . . . .
C37 C 0.789(2) 0.7651(6) 0.9408(6) 0.055(4) Uani 1 1 d . . . . .
C38 C 0.7570(18) 0.7354(5) 0.8949(5) 0.043(3) Uani 1 1 d . . . . .
C39 C 1.1419(18) 0.6497(6) 0.7338(6) 0.050(4) Uani 1 1 d . . . . .
H39 H 1.2065 0.6366 0.7634 0.060 Uiso 1 1 calc R U . . .
H39A H 1.2188 0.6619 0.7070 0.060 Uiso 1 1 calc R U . . .
C40 C 1.0462(19) 0.7032(6) 0.7492(7) 0.060(4) Uani 1 1 d . . . . .
H40 H 0.9764 0.7156 0.7206 0.072 Uiso 1 1 calc R U . . .
H40A H 0.9754 0.6926 0.7781 0.072 Uiso 1 1 calc R U . . .
C41 C 1.1500(19) 0.7536(7) 0.7641(7) 0.067(5) Uani 1 1 d . . . . .
H41 H 1.2214 0.7639 0.7353 0.080 Uiso 1 1 calc R U . . .
H41A H 1.2194 0.7412 0.7928 0.080 Uiso 1 1 calc R U . . .
C42 C 1.057(2) 0.8082(7) 0.7795(8) 0.093(7) Uani 1 1 d . . . . .
H42 H 1.0168 0.8285 0.7491 0.139 Uiso 1 1 calc R U . . .
H42A H 1.1274 0.8351 0.7985 0.139 Uiso 1 1 calc R U . . .
H42B H 0.9653 0.7965 0.8009 0.139 Uiso 1 1 calc R U . . .
C43 C 0.9449(16) 0.6177(5) 0.6700(4) 0.040(3) Uani 1 1 d . . . . .
H43 H 0.8860 0.5829 0.6562 0.048 Uiso 1 1 calc R U . . .
H43A H 0.8636 0.6463 0.6828 0.048 Uiso 1 1 calc R U . . .
C44 C 1.0365(19) 0.6466(5) 0.6274(5) 0.045(3) Uani 1 1 d . . . . .
H44 H 1.1251 0.6200 0.6164 0.054 Uiso 1 1 calc R U . . .
H44A H 1.0847 0.6843 0.6395 0.054 Uiso 1 1 calc R U . . .
C45 C 0.9252(18) 0.6591(5) 0.5827(5) 0.047(4) Uani 1 1 d . . . . .
H45 H 0.8882 0.6209 0.5682 0.056 Uiso 1 1 calc R U . . .
H45A H 0.8290 0.6808 0.5950 0.056 Uiso 1 1 calc R U . . .
C46 C 1.004(2) 0.6949(6) 0.5417(5) 0.057(5) Uani 1 1 d . . . . .
H46 H 1.0167 0.7360 0.5532 0.086 Uiso 1 1 calc R U . . .
H46A H 0.9359 0.6941 0.5112 0.086 Uiso 1 1 calc R U . . .
H46B H 1.1096 0.6779 0.5338 0.086 Uiso 1 1 calc R U . . .
C47 C 1.1567(17) 0.5489(5) 0.6975(6) 0.046(3) Uani 1 1 d . . . . .
H47 H 1.2065 0.5306 0.7279 0.055 Uiso 1 1 calc R U . . .
H47A H 1.2448 0.5668 0.6772 0.055 Uiso 1 1 calc R U . . .
C48 C 1.0785(16) 0.4994(5) 0.6658(5) 0.044(3) Uani 1 1 d . . . . .
H48 H 0.9740 0.4881 0.6813 0.053 Uiso 1 1 calc R U . . .
H48A H 1.0568 0.5144 0.6311 0.053 Uiso 1 1 calc R U . . .
C49 C 1.1852(17) 0.4454(5) 0.6627(6) 0.047(3) Uani 1 1 d . . . . .
H49 H 1.1888 0.4258 0.6963 0.056 Uiso 1 1 calc R U . . .
H49A H 1.2962 0.4580 0.6539 0.056 Uiso 1 1 calc R U . . .
C50 C 1.126(2) 0.4014(6) 0.6234(6) 0.062(4) Uani 1 1 d . . . . .
H50 H 1.0156 0.3894 0.6316 0.093 Uiso 1 1 calc R U . . .
H50A H 1.1965 0.3664 0.6235 0.093 Uiso 1 1 calc R U . . .
H50B H 1.1284 0.4200 0.5898 0.093 Uiso 1 1 calc R U . . .
C51 C 0.9328(18) 0.5733(6) 0.7558(5) 0.049(3) Uani 1 1 d . . . . .
H51 H 0.8527 0.6046 0.7637 0.059 Uiso 1 1 calc R U . . .
H51A H 0.8734 0.5388 0.7418 0.059 Uiso 1 1 calc R U . . .
C52 C 1.016(2) 0.5543(7) 0.8053(5) 0.056(4) Uani 1 1 d . . . . .
H52A H 1.1292 0.5444 0.7968 0.067 Uiso 1 1 calc R U . A 1
H52B H 1.0191 0.5896 0.8278 0.067 Uiso 1 1 calc R U . A 1
C53A C 0.953(4) 0.5055(10) 0.8349(9) 0.054(7) Uiso 0.61(3) 1 d . . P B 1
H53A H 0.8349 0.5106 0.8391 0.065 Uiso 0.61(3) 1 calc R U P B 1
H53B H 1.0026 0.5060 0.8691 0.065 Uiso 0.61(3) 1 calc R U P B 1
C54A C 0.986(3) 0.4449(12) 0.8094(10) 0.060(8) Uiso 0.61(3) 1 d . . P B 1
H54A H 0.9397 0.4447 0.7752 0.090 Uiso 0.61(3) 1 calc R U P B 1
H54B H 0.9372 0.4131 0.8297 0.090 Uiso 0.61(3) 1 calc R U P B 1
H54C H 1.1029 0.4384 0.8073 0.090 Uiso 0.61(3) 1 calc R U P B 1
C53B C 0.994(4) 0.4807(16) 0.8029(14) 0.044(10) Uiso 0.39(3) 1 d . . P B 2
H53C H 0.8786 0.4699 0.8017 0.053 Uiso 0.39(3) 1 calc R U P B 2
H53D H 1.0479 0.4645 0.7723 0.053 Uiso 0.39(3) 1 calc R U P B 2
C54B C 1.076(6) 0.4552(18) 0.8526(16) 0.068(14) Uiso 0.39(3) 1 d . . P B 2
H54D H 1.1890 0.4675 0.8539 0.102 Uiso 0.39(3) 1 calc R U P B 2
H54E H 1.0696 0.4116 0.8523 0.102 Uiso 0.39(3) 1 calc R U P B 2
H54F H 1.0188 0.4704 0.8825 0.102 Uiso 0.39(3) 1 calc R U P B 2
F1 F 0.2803(11) 0.5157(3) 0.5464(3) 0.055(2) Uani 1 1 d . . . . .
F2 F 0.2894(13) 0.4499(4) 0.4608(4) 0.073(3) Uani 1 1 d . . . . .
F3 F 0.5722(16) 0.4006(3) 0.4294(3) 0.087(4) Uani 1 1 d . . . . .
F4 F 0.8512(13) 0.4211(4) 0.4824(3) 0.073(3) Uani 1 1 d . . . . .
F5 F 0.8456(10) 0.4908(3) 0.5646(3) 0.051(2) Uani 1 1 d . . . . .
F6 F 0.2249(10) 0.8071(4) 0.6216(3) 0.058(2) Uani 1 1 d . . . . .
F7 F 0.2093(12) 0.9065(4) 0.5653(4) 0.069(3) Uani 1 1 d . . . . .
F8 F 0.4840(13) 0.9583(3) 0.5306(3) 0.062(3) Uani 1 1 d . . . . .
F9 F 0.7767(13) 0.9115(4) 0.5548(4) 0.078(3) Uani 1 1 d . . . . .
F10 F 0.7947(10) 0.8124(3) 0.6105(4) 0.060(2) Uani 1 1 d . . . . .
F11 F 0.3356(12) 0.7662(4) 0.8792(3) 0.072(3) Uani 1 1 d . . . . .
F12 F 0.3888(16) 0.8238(5) 0.9655(4) 0.097(4) Uani 1 1 d . . . . .
F13 F 0.6939(16) 0.8251(4) 1.0069(3) 0.091(4) Uani 1 1 d . . . . .
F14 F 0.9414(14) 0.7674(4) 0.9590(3) 0.078(3) Uani 1 1 d . . . . .
F15 F 0.8802(10) 0.7072(4) 0.8730(3) 0.054(2) Uani 1 1 d . . . . .
N1 N 0.5585(12) 0.5328(4) 0.6991(3) 0.026(2) Uani 1 1 d . . . . .
N2 N 0.5325(13) 0.6410(4) 0.6424(4) 0.034(2) Uani 1 1 d . . . . .
N3 N 0.5580(13) 0.7079(4) 0.7331(3) 0.028(2) Uani 1 1 d . . . . .
N4 N 0.5460(12) 0.6003(3) 0.7890(4) 0.032(2) Uani 1 1 d . . . . .
N5 N 1.0489(13) 0.5971(4) 0.7145(4) 0.042(2) Uani 1 1 d . . . . .
O1 O 0.5149(13) 0.4420(3) 0.8103(3) 0.049(3) Uani 1 1 d . . . . .
Pd1 Pd 0.54695(11) 0.62059(3) 0.71586(3) 0.0301(3) Uani 1 1 d . . . . .

loop_
_atom_site_aniso_label
_atom_site_aniso_U_11
_atom_site_aniso_U_22
_atom_site_aniso_U_33
_atom_site_aniso_U_23
_atom_site_aniso_U_13
_atom_site_aniso_U_12
C1 0.050(7) 0.020(5) 0.035(6) 0.004(5) -0.001(7) -0.003(5)
C2 0.033(7) 0.018(5) 0.037(6) 0.004(4) -0.003(5) -0.001(5)
C3 0.045(7) 0.014(5) 0.044(8) 0.007(5) -0.005(6) 0.002(5)
C4 0.030(6) 0.023(5) 0.037(7) 0.002(5) 0.006(5) 0.003(5)
C5 0.035(8) 0.031(6) 0.036(7) 0.007(5) -0.006(6) 0.002(5)
C6 0.048(8) 0.022(5) 0.032(6) -0.002(4) 0.000(6) -0.005(6)
C7 0.045(7) 0.029(5) 0.021(5) 0.000(4) 0.002(6) -0.012(5)
C8 0.065(10) 0.026(6) 0.037(7) 0.002(5) -0.001(6) -0.008(6)
C9 0.093(13) 0.025(6) 0.026(6) 0.006(5) -0.001(7) -0.001(7)
C10 0.052(10) 0.019(5) 0.036(6) -0.003(5) 0.006(6) -0.004(5)
C11 0.046(8) 0.018(5) 0.033(6) 0.006(4) 0.005(6) 0.005(5)
C12 0.023(6) 0.021(5) 0.041(6) 0.008(4) -0.002(6) 0.002(5)
C13 0.039(8) 0.022(5) 0.037(7) 0.005(5) 0.004(5) -0.001(5)
C14 0.030(7) 0.027(5) 0.043(7) 0.001(5) 0.006(5) -0.007(5)
C15 0.022(6) 0.029(5) 0.037(6) -0.002(5) 0.002(5) 0.003(4)
C16 0.039(8) 0.019(5) 0.032(6) -0.008(4) -0.004(5) -0.003(5)
C17 0.050(7) 0.021(5) 0.028(6) -0.003(4) 0.005(6) 0.000(6)
C18 0.079(11) 0.026(6) 0.036(6) -0.001(5) -0.004(7) 0.002(6)
C19 0.080(12) 0.028(6) 0.024(6) 0.008(5) -0.003(6) 0.009(6)
C20 0.066(10) 0.028(6) 0.029(6) -0.003(5) -0.005(6) 0.003(6)
C21 0.065(9) 0.019(5) 0.035(6) 0.005(4) -0.005(7) -0.007(6)
C22 0.068(11) 0.023(6) 0.048(8) 0.001(5) -0.012(8) -0.014(7)
C23 0.110(15) 0.029(7) 0.036(7) -0.005(6) -0.023(9) -0.005(8)
C24 0.127(17) 0.029(7) 0.031(7) -0.011(5) 0.002(10) -0.010(9)
C25 0.087(12) 0.029(7) 0.045(8) -0.004(6) 0.011(9) -0.004(8)
C26 0.061(10) 0.029(6) 0.042(8) -0.002(6) 0.001(7) -0.001(7)
C27 0.058(10) 0.015(5) 0.032(6) 0.000(4) 0.002(6) 0.005(5)
C28 0.041(8) 0.029(6) 0.047(8) 0.008(6) -0.009(7) 0.006(6)
C29 0.063(9) 0.033(6) 0.045(7) 0.000(6) -0.018(7) 0.016(8)
C30 0.090(14) 0.019(6) 0.035(7) 0.003(5) -0.007(7) 0.015(7)
C31 0.072(10) 0.026(6) 0.041(7) 0.011(6) 0.013(7) -0.005(8)
C32 0.057(9) 0.023(6) 0.050(8) 0.003(6) 0.014(7) 0.004(7)
C33 0.042(8) 0.028(6) 0.034(7) 0.003(5) -0.005(5) 0.007(5)
C34 0.059(10) 0.035(6) 0.044(7) -0.013(6) -0.009(7) 0.018(6)
C35 0.101(16) 0.040(7) 0.034(7) -0.014(6) -0.001(8) 0.027(8)
C36 0.129(18) 0.038(8) 0.031(8) -0.006(6) -0.026(10) -0.013(10)
C37 0.078(12) 0.040(8) 0.045(8) 0.005(7) -0.013(9) -0.024(8)
C38 0.059(10) 0.025(6) 0.044(8) 0.002(5) 0.002(7) -0.001(6)
C39 0.046(9) 0.034(7) 0.071(10) -0.013(6) -0.001(7) -0.007(6)
C40 0.034(8) 0.044(7) 0.102(12) -0.027(8) 0.012(9) -0.002(8)
C41 0.047(9) 0.061(10) 0.093(13) -0.028(9) 0.003(9) -0.011(8)
C42 0.058(10) 0.057(9) 0.163(19) -0.044(12) 0.033(14) -0.022(9)
C43 0.033(6) 0.035(6) 0.052(7) 0.003(6) 0.006(6) 0.006(7)
C44 0.048(8) 0.039(6) 0.050(7) -0.003(6) 0.007(8) -0.007(7)
C45 0.054(10) 0.030(6) 0.057(8) 0.003(6) -0.002(7) -0.003(6)
C46 0.083(14) 0.041(7) 0.049(8) 0.001(6) 0.016(8) -0.012(8)
C47 0.045(8) 0.028(6) 0.064(9) -0.011(6) -0.001(7) -0.009(6)
C48 0.041(8) 0.036(6) 0.055(8) 0.000(6) -0.001(6) -0.005(6)
C49 0.044(8) 0.028(6) 0.068(10) 0.000(6) -0.006(7) -0.006(6)
C50 0.082(12) 0.032(7) 0.073(10) -0.012(7) 0.009(9) -0.002(8)
C51 0.046(9) 0.041(7) 0.059(9) -0.002(6) 0.003(8) 0.001(7)
C52 0.066(11) 0.063(9) 0.039(7) 0.006(6) -0.004(7) 0.003(8)
F1 0.061(6) 0.044(5) 0.060(5) 0.007(4) -0.016(4) 0.001(4)
F2 0.108(8) 0.048(5) 0.062(6) 0.005(4) -0.037(6) -0.023(5)
F3 0.174(11) 0.045(4) 0.041(4) -0.013(4) 0.002(6) -0.018(6)
F4 0.112(8) 0.051(5) 0.055(5) -0.010(4) 0.032(6) 0.002(5)
F5 0.059(5) 0.042(4) 0.052(5) -0.005(4) 0.008(4) -0.002(4)
F6 0.043(5) 0.045(4) 0.084(6) 0.009(4) -0.006(4) 0.000(4)
F7 0.077(7) 0.049(5) 0.081(6) 0.017(5) -0.021(5) 0.022(5)
F8 0.122(9) 0.025(3) 0.037(4) 0.010(3) -0.005(5) 0.010(4)
F9 0.089(8) 0.042(5) 0.103(8) 0.023(5) 0.035(6) -0.007(5)
F10 0.047(5) 0.042(4) 0.092(7) 0.024(4) 0.019(5) 0.003(4)
F11 0.081(7) 0.083(6) 0.053(5) -0.024(5) -0.012(5) 0.036(6)
F12 0.154(11) 0.082(7) 0.056(6) -0.027(5) -0.005(6) 0.060(7)
F13 0.178(12) 0.054(5) 0.042(5) -0.010(4) -0.022(6) -0.004(7)
F14 0.096(8) 0.074(6) 0.063(5) 0.003(4) -0.036(6) -0.031(6)
F15 0.052(5) 0.054(5) 0.055(5) -0.002(4) -0.014(4) -0.004(4)
N1 0.032(5) 0.021(4) 0.024(4) 0.002(3) 0.006(4) 0.003(4)
N2 0.034(6) 0.017(4) 0.051(6) 0.002(4) 0.005(5) 0.003(4)
N3 0.033(5) 0.027(4) 0.024(4) 0.002(3) -0.002(4) 0.000(5)
N4 0.023(5) 0.015(4) 0.059(6) 0.010(4) -0.007(6) -0.003(4)
N5 0.036(6) 0.038(5) 0.052(6) -0.010(5) 0.004(7) -0.001(5)
O1 0.086(8) 0.023(4) 0.037(5) 0.003(3) 0.006(5) -0.004(5)
Pd1 0.0392(5) 0.0175(4) 0.0337(5) 0.0028(4) -0.0007(5) 0.0002(4)

loop_
_atom_type_symbol
_atom_type_description
_atom_type_scat_dispersion_real
_atom_type_scat_dispersion_imag
_atom_type_scat_source
C C 0.0041 0.0020 'International Tables Vol C Tables 4.2.6.8 and 6.1.1.4'
H H 0.0000 0.0000 'International Tables Vol C Tables 4.2.6.8 and 6.1.1.4'
Pd Pd -0.7734 1.2009 'International Tables Vol C Tables 4.2.6.8 and 6.1.1.4'
N N 0.0078 0.0041 'International Tables Vol C Tables 4.2.6.8 and 6.1.1.4'
O O 0.0135 0.0075 'International Tables Vol C Tables 4.2.6.8 and 6.1.1.4'
F F 0.0215 0.0127 'International Tables Vol C Tables 4.2.6.8 and 6.1.1.4'

loop_
_geom_angle_atom_site_label_1
_geom_angle_atom_site_label_2
_geom_angle_atom_site_label_3
_geom_angle
_geom_angle_site_symmetry_1
_geom_angle_site_symmetry_3
_geom_angle_publ_flag
O1 C1 C2 120.1(10) . . ?
O1 C1 C20 118.8(11) . . ?
C2 C1 C20 121.2(9) . . ?
N1 C2 C3 109.8(10) . . ?
N1 C2 C1 126.0(9) . . ?
C3 C2 C1 123.8(9) . . ?
C4 C3 C2 107.7(9) . . ?
C4 C3 H3 126.2 . . ?
C2 C3 H3 126.2 . . ?
C3 C4 C5 106.8(10) . . ?
C3 C4 H4 126.6 . . ?
C5 C4 H4 126.6 . . ?
N1 C5 C6 124.8(10) . . ?
N1 C5 C4 108.9(10) . . ?
C6 C5 C4 126.3(11) . . ?
C7 C6 C5 125.8(10) . . ?
C7 C6 C21 117.3(10) . . ?
C5 C6 C21 116.9(9) . . ?
C6 C7 N2 125.1(10) . . ?
C6 C7 C8 126.1(10) . . ?
N2 C7 C8 108.6(9) . . ?
C9 C8 C7 107.0(10) . . ?
C9 C8 H8 126.5 . . ?
C7 C8 H8 126.5 . . ?
C8 C9 C10 108.4(10) . . ?
C8 C9 H9 125.8 . . ?
C10 C9 H9 125.8 . . ?
N2 C10 C11 123.6(11) . . ?
N2 C10 C9 110.4(10) . . ?
C11 C10 C9 125.7(10) . . ?
C12 C11 C10 126.2(10) . . ?
C12 C11 C27 116.6(9) . . ?
C10 C11 C27 117.2(10) . . ?
C11 C12 N3 124.5(9) . . ?
C11 C12 C13 126.7(9) . . ?
N3 C12 C13 108.8(9) . . ?
C14 C13 C12 107.6(9) . . ?
C14 C13 H13 126.2 . . ?
C12 C13 H13 126.2 . . ?
C13 C14 C15 107.8(10) . . ?
C13 C14 H14 126.1 . . ?
C15 C14 H14 126.1 . . ?
C16 C15 N3 124.9(9) . . ?
C16 C15 C14 125.9(11) . . ?
N3 C15 C14 109.1(10) . . ?
C15 C16 C17 125.7(10) . . ?
C15 C16 C33 117.8(9) . . ?
C17 C16 C33 116.4(10) . . ?
C16 C17 N4 124.3(10) . . ?
C16 C17 C18 126.7(10) . . ?
N4 C17 C18 109.0(9) . . ?
C19 C18 C17 108.6(11) . . ?
C19 C18 H18 125.7 . . ?
C17 C18 H18 125.7 . . ?
C18 C19 C20 107.0(11) . . ?
C18 C19 H19 126.5 . . ?
C20 C19 H19 126.5 . . ?
C19 C20 N4 111.7(10) . . ?
C19 C20 C1 124.4(11) . . ?
N4 C20 C1 123.4(11) . . ?
C22 C21 C26 117.7(12) . . ?
C22 C21 C6 122.0(14) . . ?
C26 C21 C6 120.4(13) . . ?
C21 C22 F1 121.6(12) . . ?
C21 C22 C23 122.4(16) . . ?
F1 C22 C23 116.0(14) . . ?
C24 C23 F2 120.7(13) . . ?
C24 C23 C22 118.6(16) . . ?
F2 C23 C22 120.7(17) . . ?
C23 C24 F3 120.3(18) . . ?
C23 C24 C25 122.3(13) . . ?
F3 C24 C25 117.4(18) . . ?
F4 C25 C24 124.0(14) . . ?
F4 C25 C26 117.3(15) . . ?
C24 C25 C26 118.7(16) . . ?
F5 C26 C25 120.6(14) . . ?
F5 C26 C21 119.0(11) . . ?
C25 C26 C21 120.4(14) . . ?
C32 C27 C28 116.1(11) . . ?
C32 C27 C11 120.2(12) . . ?
C28 C27 C11 123.6(12) . . ?
C27 C28 F6 120.5(10) . . ?
C27 C28 C29 123.7(13) . . ?
F6 C28 C29 115.8(12) . . ?
F7 C29 C30 121.5(12) . . ?
F7 C29 C28 121.4(14) . . ?
C30 C29 C28 117.1(13) . . ?
C31 C30 F8 121.4(14) . . ?
C31 C30 C29 120.7(11) . . ?
F8 C30 C29 117.9(13) . . ?
C30 C31 F9 119.5(11) . . ?
C30 C31 C32 118.7(14) . . ?
F9 C31 C32 121.8(14) . . ?
C27 C32 F10 121.8(11) . . ?
C27 C32 C31 123.5(14) . . ?
F10 C32 C31 114.7(13) . . ?
C34 C33 C38 117.4(12) . . ?
C34 C33 C16 123.5(12) . . ?
C38 C33 C16 119.1(11) . . ?
F11 C34 C33 120.6(11) . . ?
F11 C34 C35 117.2(13) . . ?
C33 C34 C35 122.2(14) . . ?
F12 C35 C36 121.3(13) . . ?
F12 C35 C34 119.6(15) . . ?
C36 C35 C34 119.1(14) . . ?
F13 C36 C35 120.8(18) . . ?
F13 C36 C37 117.1(17) . . ?
C35 C36 C37 122.0(12) . . ?
F14 C37 C36 122.7(14) . . ?
F14 C37 C38 120.0(16) . . ?
C36 C37 C38 117.1(15) . . ?
F15 C38 C33 120.9(11) . . ?
F15 C38 C37 116.9(14) . . ?
C33 C38 C37 122.2(14) . . ?
C40 C39 N5 116.9(12) . . ?
C40 C39 H39 108.1 . . ?
N5 C39 H39 108.1 . . ?
C40 C39 H39A 108.1 . . ?
N5 C39 H39A 108.1 . . ?
H39 C39 H39A 107.3 . . ?
C41 C40 C39 112.4(13) . . ?
C41 C40 H40 109.1 . . ?
C39 C40 H40 109.1 . . ?
C41 C40 H40A 109.1 . . ?
C39 C40 H40A 109.1 . . ?
H40 C40 H40A 107.9 . . ?
C40 C41 C42 113.4(14) . . ?
C40 C41 H41 108.9 . . ?
C42 C41 H41 108.9 . . ?
C40 C41 H41A 108.9 . . ?
C42 C41 H41A 108.9 . . ?
H41 C41 H41A 107.7 . . ?
C41 C42 H42 109.5 . . ?
C41 C42 H42A 109.5 . . ?
H42 C42 H42A 109.5 . . ?
C41 C42 H42B 109.5 . . ?
H42 C42 H42B 109.5 . . ?
H42A C42 H42B 109.5 . . ?
C44 C43 N5 114.8(11) . . ?
C44 C43 H43 108.6 . . ?
N5 C43 H43 108.6 . . ?
C44 C43 H43A 108.6 . . ?
N5 C43 H43A 108.6 . . ?
H43 C43 H43A 107.5 . . ?
C43 C44 C45 110.6(12) . . ?
C43 C44 H44 109.5 . . ?
C45 C44 H44 109.5 . . ?
C43 C44 H44A 109.5 . . ?
C45 C44 H44A 109.5 . . ?
H44 C44 H44A 108.1 . . ?
C46 C45 C44 113.3(13) . . ?
C46 C45 H45 108.9 . . ?
C44 C45 H45 108.9 . . ?
C46 C45 H45A 108.9 . . ?
C44 C45 H45A 108.9 . . ?
H45 C45 H45A 107.7 . . ?
C45 C46 H46 109.5 . . ?
C45 C46 H46A 109.5 . . ?
H46 C46 H46A 109.5 . . ?
C45 C46 H46B 109.5 . . ?
H46 C46 H46B 109.5 . . ?
H46A C46 H46B 109.5 . . ?
N5 C47 C48 116.3(11) . . ?
N5 C47 H47 108.2 . . ?
C48 C47 H47 108.2 . . ?
N5 C47 H47A 108.2 . . ?
C48 C47 H47A 108.2 . . ?
H47 C47 H47A 107.4 . . ?
C49 C48 C47 111.5(11) . . ?
C49 C48 H48 109.3 . . ?
C47 C48 H48 109.3 . . ?
C49 C48 H48A 109.3 . . ?
C47 C48 H48A 109.3 . . ?
H48 C48 H48A 108.0 . . ?
C48 C49 C50 112.1(12) . . ?
C48 C49 H49 109.2 . . ?
C50 C49 H49 109.2 . . ?
C48 C49 H49A 109.2 . . ?
C50 C49 H49A 109.2 . . ?
H49 C49 H49A 107.9 . . ?
C49 C50 H50 109.5 . . ?
C49 C50 H50A 109.5 . . ?
H50 C50 H50A 109.5 . . ?
C49 C50 H50B 109.5 . . ?
H50 C50 H50B 109.5 . . ?
H50A C50 H50B 109.5 . . ?
C52 C51 N5 114.4(12) . . ?
C52 C51 H51 108.7 . . ?
N5 C51 H51 108.7 . . ?
C52 C51 H51A 108.7 . . ?
N5 C51 H51A 108.7 . . ?
H51 C51 H51A 107.6 . . ?
C53A C52 C51 120.5(16) . . ?
C51 C52 C53B 101.3(16) . . ?
C53A C52 H52A 107.2 . . ?
C51 C52 H52A 107.2 . . ?
C53A C52 H52B 107.2 . . ?
C51 C52 H52B 107.2 . . ?
H52A C52 H52B 106.8 . . ?
C52 C53A C54A 112(2) . . ?
C52 C53A H53A 109.3 . . ?
C54A C53A H53A 109.3 . . ?
C52 C53A H53B 109.3 . . ?
C54A C53A H53B 109.3 . . ?
H53A C53A H53B 107.9 . . ?
C53A C54A H54A 109.5 . . ?
C53A C54A H54B 109.5 . . ?
H54A C54A H54B 109.5 . . ?
C53A C54A H54C 109.5 . . ?
H54A C54A H54C 109.5 . . ?
H54B C54A H54C 109.5 . . ?
C54B C53B C52 106(3) . . ?
C54B C53B H53C 110.4 . . ?
C52 C53B H53C 110.4 . . ?
C54B C53B H53D 110.4 . . ?
C52 C53B H53D 110.4 . . ?
H53C C53B H53D 108.6 . . ?
C53B C54B H54D 109.5 . . ?
C53B C54B H54E 109.5 . . ?
H54D C54B H54E 109.5 . . ?
C53B C54B H54F 109.5 . . ?
H54D C54B H54F 109.5 . . ?
H54E C54B H54F 109.5 . . ?
C2 N1 C5 106.7(8) . . ?
C2 N1 Pd1 127.3(7) . . ?
C5 N1 Pd1 125.3(7) . . ?
C10 N2 C7 105.6(9) . . ?
C10 N2 Pd1 128.2(8) . . ?
C7 N2 Pd1 126.1(7) . . ?
C15 N3 C12 106.7(9) . . ?
C15 N3 Pd1 126.7(7) . . ?
C12 N3 Pd1 126.5(7) . . ?
C20 N4 C17 103.7(9) . . ?
C20 N4 Pd1 129.1(8) . . ?
C17 N4 Pd1 126.6(6) . . ?
C47 N5 C39 111.7(10) . . ?
C47 N5 C43 109.3(10) . . ?
C39 N5 C43 108.0(10) . . ?
C47 N5 C51 109.7(10) . . ?
C39 N5 C51 110.8(10) . . ?
C43 N5 C51 107.1(10) . . ?
N4 Pd1 N2 176.3(5) . . ?
N4 Pd1 N3 90.3(3) . . ?
N2 Pd1 N3 89.9(3) . . ?
N4 Pd1 N1 89.3(3) . . ?
N2 Pd1 N1 90.9(3) . . ?
N3 Pd1 N1 174.7(5) . . ?

loop_
_geom_bond_atom_site_label_1
_geom_bond_atom_site_label_2
_geom_bond_distance
_geom_bond_site_symmetry_2
_geom_bond_publ_flag
C1 O1 1.249(12) . ?
C1 C2 1.437(16) . ?
C1 C20 1.453(15) . ?
C2 N1 1.363(13) . ?
C2 C3 1.405(15) . ?
C3 C4 1.364(16) . ?
C3 H3 0.9500 . ?
C4 C5 1.423(15) . ?
C4 H4 0.9500 . ?
C5 N1 1.381(14) . ?
C5 C6 1.401(16) . ?
C6 C7 1.361(15) . ?
C6 C21 1.500(15) . ?
C7 N2 1.413(13) . ?
C7 C8 1.451(15) . ?
C8 C9 1.343(16) . ?
C8 H8 0.9500 . ?
C9 C10 1.422(16) . ?
C9 H9 0.9500 . ?
C10 N2 1.371(14) . ?
C10 C11 1.398(15) . ?
C11 C12 1.382(16) . ?
C11 C27 1.502(14) . ?
C12 N3 1.391(13) . ?
C12 C13 1.429(15) . ?
C13 C14 1.351(16) . ?
C13 H13 0.9500 . ?
C14 C15 1.429(15) . ?
C14 H14 0.9500 . ?
C15 C16 1.361(16) . ?
C15 N3 1.375(14) . ?
C16 C17 1.397(15) . ?
C16 C33 1.494(16) . ?
C17 N4 1.400(13) . ?
C17 C18 1.415(16) . ?
C18 C19 1.341(16) . ?
C18 H18 0.9500 . ?
C19 C20 1.385(16) . ?
C19 H19 0.9500 . ?
C20 N4 1.395(14) . ?
C21 C22 1.342(19) . ?
C21 C26 1.43(2) . ?
C22 F1 1.375(18) . ?
C22 C23 1.402(18) . ?
C23 C24 1.35(3) . ?
C23 F2 1.354(19) . ?
C24 F3 1.351(15) . ?
C24 C25 1.37(3) . ?
C25 F4 1.334(19) . ?
C25 C26 1.387(19) . ?
C26 F5 1.329(17) . ?
C27 C32 1.350(19) . ?
C27 C28 1.354(18) . ?
C28 F6 1.368(16) . ?
C28 C29 1.394(18) . ?
C29 F7 1.337(16) . ?
C29 C30 1.38(2) . ?
C30 C31 1.35(2) . ?
C30 F8 1.352(13) . ?
C31 F9 1.357(16) . ?
C31 C32 1.385(17) . ?
C32 F10 1.368(17) . ?
C33 C34 1.371(18) . ?
C33 C38 1.388(19) . ?
C34 F11 1.327(17) . ?
C34 C35 1.385(18) . ?
C35 F12 1.342(17) . ?
C35 C36 1.36(2) . ?
C36 F13 1.357(15) . ?
C36 C37 1.39(2) . ?
C37 F14 1.351(19) . ?
C37 C38 1.406(19) . ?
C38 F15 1.333(16) . ?
C39 C40 1.499(18) . ?
C39 N5 1.500(15) . ?
C39 H39 0.9900 . ?
C39 H39A 0.9900 . ?
C40 C41 1.476(19) . ?
C40 H40 0.9900 . ?
C40 H40A 0.9900 . ?
C41 C42 1.51(2) . ?
C41 H41 0.9900 . ?
C41 H41A 0.9900 . ?
C42 H42 0.9800 . ?
C42 H42A 0.9800 . ?
C42 H42B 0.9800 . ?
C43 C44 1.501(17) . ?
C43 N5 1.529(16) . ?
C43 H43 0.9900 . ?
C43 H43A 0.9900 . ?
C44 C45 1.523(19) . ?
C44 H44 0.9900 . ?
C44 H44A 0.9900 . ?
C45 C46 1.493(18) . ?
C45 H45 0.9900 . ?
C45 H45A 0.9900 . ?
C46 H46 0.9800 . ?
C46 H46A 0.9800 . ?
C46 H46B 0.9800 . ?
C47 N5 1.474(16) . ?
C47 C48 1.535(17) . ?
C47 H47 0.9900 . ?
C47 H47A 0.9900 . ?
C48 C49 1.503(17) . ?
C48 H48 0.9900 . ?
C48 H48A 0.9900 . ?
C49 C50 1.512(19) . ?
C49 H49 0.9900 . ?
C49 H49A 0.9900 . ?
C50 H50 0.9800 . ?
C50 H50A 0.9800 . ?
C50 H50B 0.9800 . ?
C51 C52 1.537(19) . ?
C51 N5 1.545(17) . ?
C51 H51 0.9900 . ?
C51 H51A 0.9900 . ?
C52 C53A 1.44(3) . ?
C52 C53B 1.67(4) . ?
C52 H52A 0.9900 . ?
C52 H52B 0.9900 . ?
C53A C54A 1.54(4) . ?
C53A H53A 0.9900 . ?
C53A H53B 0.9900 . ?
C54A H54A 0.9800 . ?
C54A H54B 0.9800 . ?
C54A H54C 0.9800 . ?
C53B C54B 1.58(6) . ?
C53B H53C 0.9900 . ?
C53B H53D 0.9900 . ?
C54B H54D 0.9800 . ?
C54B H54E 0.9800 . ?
C54B H54F 0.9800 . ?
N1 Pd1 2.024(8) . ?
N2 Pd1 1.991(10) . ?
N3 Pd1 2.018(8) . ?
N4 Pd1 1.980(10) . ?

loop_
_geom_torsion_atom_site_label_1
_geom_torsion_atom_site_label_2
_geom_torsion_atom_site_label_3
_geom_torsion_atom_site_label_4
_geom_torsion
_geom_torsion_site_symmetry_1
_geom_torsion_site_symmetry_2
_geom_torsion_site_symmetry_3
_geom_torsion_site_symmetry_4
_geom_torsion_publ_flag
O1 C1 C2 N1 165.0(12) . . . . ?
C20 C1 C2 N1 -16(2) . . . . ?
O1 C1 C2 C3 -7(2) . . . . ?
C20 C1 C2 C3 171.4(13) . . . . ?
N1 C2 C3 C4 1.0(14) . . . . ?
C1 C2 C3 C4 174.4(12) . . . . ?
C2 C3 C4 C5 -3.3(14) . . . . ?
C3 C4 C5 N1 4.5(14) . . . . ?
C3 C4 C5 C6 -171.4(13) . . . . ?
N1 C5 C6 C7 7(2) . . . . ?
C4 C5 C6 C7 -178.0(14) . . . . ?
N1 C5 C6 C21 -169.5(13) . . . . ?
C4 C5 C6 C21 6(2) . . . . ?
C5 C6 C7 N2 8(2) . . . . ?
C21 C6 C7 N2 -176.2(12) . . . . ?
C5 C6 C7 C8 -178.1(13) . . . . ?
C21 C6 C7 C8 -2(2) . . . . ?
C6 C7 C8 C9 -175.9(14) . . . . ?
N2 C7 C8 C9 -0.8(16) . . . . ?
C7 C8 C9 C10 1.8(16) . . . . ?
C8 C9 C10 N2 -2.2(17) . . . . ?
C8 C9 C10 C11 171.2(13) . . . . ?
N2 C10 C11 C12 -4(2) . . . . ?
C9 C10 C11 C12 -176.2(14) . . . . ?
N2 C10 C11 C27 174.9(12) . . . . ?
C9 C10 C11 C27 2(2) . . . . ?
C10 C11 C12 N3 -7(2) . . . . ?
C27 C11 C12 N3 175.0(12) . . . . ?
C10 C11 C12 C13 175.4(13) . . . . ?
C27 C11 C12 C13 -3(2) . . . . ?
C11 C12 C13 C14 178.5(13) . . . . ?
N3 C12 C13 C14 0.2(14) . . . . ?
C12 C13 C14 C15 -1.6(13) . . . . ?
C13 C14 C15 C16 -173.4(12) . . . . ?
C13 C14 C15 N3 2.6(13) . . . . ?
N3 C15 C16 C17 -1(2) . . . . ?
C14 C15 C16 C17 174.5(13) . . . . ?
N3 C15 C16 C33 -179.1(11) . . . . ?
C14 C15 C16 C33 -3.6(18) . . . . ?
C15 C16 C17 N4 12(2) . . . . ?
C33 C16 C17 N4 -170.1(12) . . . . ?
C15 C16 C17 C18 -169.1(14) . . . . ?
C33 C16 C17 C18 9(2) . . . . ?
C16 C17 C18 C19 -178.3(15) . . . . ?
N4 C17 C18 C19 1.1(18) . . . . ?
C17 C18 C19 C20 0.3(18) . . . . ?
C18 C19 C20 N4 -1.5(18) . . . . ?
C18 C19 C20 C1 170.2(15) . . . . ?
O1 C1 C20 C19 6(2) . . . . ?
C2 C1 C20 C19 -173.0(14) . . . . ?
O1 C1 C20 N4 176.6(13) . . . . ?
C2 C1 C20 N4 -2(2) . . . . ?
C7 C6 C21 C22 -70.5(17) . . . . ?
C5 C6 C21 C22 106.0(15) . . . . ?
C7 C6 C21 C26 111.2(15) . . . . ?
C5 C6 C21 C26 -72.3(16) . . . . ?
C26 C21 C22 F1 -179.9(11) . . . . ?
C6 C21 C22 F1 1.7(17) . . . . ?
C26 C21 C22 C23 -0.7(18) . . . . ?
C6 C21 C22 C23 -179.1(11) . . . . ?
C21 C22 C23 C24 2(2) . . . . ?
F1 C22 C23 C24 -178.3(12) . . . . ?
C21 C22 C23 F2 -179.5(11) . . . . ?
F1 C22 C23 F2 -0.2(17) . . . . ?
F2 C23 C24 F3 -2(2) . . . . ?
C22 C23 C24 F3 176.3(11) . . . . ?
F2 C23 C24 C25 180.0(13) . . . . ?
C22 C23 C24 C25 -2(2) . . . . ?
C23 C24 C25 F4 177.4(13) . . . . ?
F3 C24 C25 F4 -1(2) . . . . ?
C23 C24 C25 C26 0(2) . . . . ?
F3 C24 C25 C26 -178.5(12) . . . . ?
F4 C25 C26 F5 1.9(19) . . . . ?
C24 C25 C26 F5 179.7(12) . . . . ?
F4 C25 C26 C21 -175.8(11) . . . . ?
C24 C25 C26 C21 2(2) . . . . ?
C22 C21 C26 F5 -179.3(11) . . . . ?
C6 C21 C26 F5 -0.9(17) . . . . ?
C22 C21 C26 C25 -1.5(18) . . . . ?
C6 C21 C26 C25 176.9(11) . . . . ?
C12 C11 C27 C32 82.8(15) . . . . ?
C10 C11 C27 C32 -95.8(15) . . . . ?
C12 C11 C27 C28 -97.3(16) . . . . ?
C10 C11 C27 C28 84.1(16) . . . . ?
C32 C27 C28 F6 -178.6(12) . . . . ?
C11 C27 C28 F6 1.5(19) . . . . ?
C32 C27 C28 C29 1.7(19) . . . . ?
C11 C27 C28 C29 -178.3(11) . . . . ?
C27 C28 C29 F7 179.0(12) . . . . ?
F6 C28 C29 F7 -0.7(18) . . . . ?
C27 C28 C29 C30 -1(2) . . . . ?
F6 C28 C29 C30 179.7(11) . . . . ?
F7 C29 C30 C31 179.6(12) . . . . ?
C28 C29 C30 C31 -0.8(19) . . . . ?
F7 C29 C30 F8 -1.7(18) . . . . ?
C28 C29 C30 F8 177.9(11) . . . . ?
F8 C30 C31 F9 0.5(19) . . . . ?
C29 C30 C31 F9 179.2(12) . . . . ?
F8 C30 C31 C32 -177.7(11) . . . . ?
C29 C30 C31 C32 0.9(19) . . . . ?
C28 C27 C32 F10 -179.7(12) . . . . ?
C11 C27 C32 F10 0.2(18) . . . . ?
C28 C27 C32 C31 -1.6(19) . . . . ?
C11 C27 C32 C31 178.4(12) . . . . ?
C30 C31 C32 C27 0(2) . . . . ?
F9 C31 C32 C27 -177.9(12) . . . . ?
C30 C31 C32 F10 178.6(12) . . . . ?
F9 C31 C32 F10 0.4(19) . . . . ?
C15 C16 C33 C34 82.3(16) . . . . ?
C17 C16 C33 C34 -96.0(16) . . . . ?
C15 C16 C33 C38 -98.2(14) . . . . ?
C17 C16 C33 C38 83.4(16) . . . . ?
C38 C33 C34 F11 -178.4(12) . . . . ?
C16 C33 C34 F11 1(2) . . . . ?
C38 C33 C34 C35 -2(2) . . . . ?
C16 C33 C34 C35 177.8(12) . . . . ?
F11 C34 C35 F12 -2(2) . . . . ?
C33 C34 C35 F12 -179.2(13) . . . . ?
F11 C34 C35 C36 179.5(14) . . . . ?
C33 C34 C35 C36 3(2) . . . . ?
F12 C35 C36 F13 0(2) . . . . ?
C34 C35 C36 F13 177.9(13) . . . . ?
F12 C35 C36 C37 179.1(13) . . . . ?
C34 C35 C36 C37 -3(2) . . . . ?
F13 C36 C37 F14 -4(2) . . . . ?
C35 C36 C37 F14 176.6(14) . . . . ?
F13 C36 C37 C38 -178.6(12) . . . . ?
C35 C36 C37 C38 2(2) . . . . ?
C34 C33 C38 F15 -179.0(11) . . . . ?
C16 C33 C38 F15 1.5(17) . . . . ?
C34 C33 C38 C37 0.9(19) . . . . ?
C16 C33 C38 C37 -178.6(11) . . . . ?
F14 C37 C38 F15 4.1(18) . . . . ?
C36 C37 C38 F15 178.9(12) . . . . ?
F14 C37 C38 C33 -175.8(12) . . . . ?
C36 C37 C38 C33 -1.0(19) . . . . ?
N5 C39 C40 C41 -176.0(13) . . . . ?
C39 C40 C41 C42 179.6(16) . . . . ?
N5 C43 C44 C45 173.7(9) . . . . ?
C43 C44 C45 C46 172.5(11) . . . . ?
N5 C47 C48 C49 -164.5(12) . . . . ?
C47 C48 C49 C50 -168.5(12) . . . . ?
N5 C51 C52 C53A -146.9(16) . . . . ?
N5 C51 C52 C53B -109.8(17) . . . . ?
C51 C52 C53A C54A 73(3) . . . . ?
C51 C52 C53B C54B -180(2) . . . . ?
C3 C2 N1 C5 1.8(14) . . . . ?
C1 C2 N1 C5 -171.4(12) . . . . ?
C3 C2 N1 Pd1 -169.1(8) . . . . ?
C1 C2 N1 Pd1 17.6(19) . . . . ?
C6 C5 N1 C2 172.2(12) . . . . ?
C4 C5 N1 C2 -3.9(14) . . . . ?
C6 C5 N1 Pd1 -16.7(18) . . . . ?
C4 C5 N1 Pd1 167.3(8) . . . . ?
C11 C10 N2 C7 -172.0(13) . . . . ?
C9 C10 N2 C7 1.6(15) . . . . ?
C11 C10 N2 Pd1 12.8(19) . . . . ?
C9 C10 N2 Pd1 -173.6(10) . . . . ?
C6 C7 N2 C10 174.6(13) . . . . ?
C8 C7 N2 C10 -0.5(15) . . . . ?
C6 C7 N2 Pd1 -10(2) . . . . ?
C8 C7 N2 Pd1 174.9(9) . . . . ?
C16 C15 N3 C12 173.6(12) . . . . ?
C14 C15 N3 C12 -2.5(13) . . . . ?
C16 C15 N3 Pd1 -10.0(17) . . . . ?
C14 C15 N3 Pd1 173.9(8) . . . . ?
C11 C12 N3 C15 -177.0(12) . . . . ?
C13 C12 N3 C15 1.4(14) . . . . ?
C11 C12 N3 Pd1 6.7(19) . . . . ?
C13 C12 N3 Pd1 -174.9(8) . . . . ?
C19 C20 N4 C17 2.1(16) . . . . ?
C1 C20 N4 C17 -169.7(14) . . . . ?
C19 C20 N4 Pd1 -169.8(9) . . . . ?
C1 C20 N4 Pd1 18(2) . . . . ?
C16 C17 N4 C20 177.4(14) . . . . ?
C18 C17 N4 C20 -1.9(16) . . . . ?
C16 C17 N4 Pd1 -10(2) . . . . ?
C18 C17 N4 Pd1 170.2(9) . . . . ?
C48 C47 N5 C39 -166.1(11) . . . . ?
C48 C47 N5 C43 -46.6(15) . . . . ?
C48 C47 N5 C51 70.5(15) . . . . ?
C40 C39 N5 C47 176.3(13) . . . . ?
C40 C39 N5 C43 56.0(16) . . . . ?
C40 C39 N5 C51 -61.0(16) . . . . ?
C44 C43 N5 C47 -65.5(13) . . . . ?
C44 C43 N5 C39 56.3(14) . . . . ?
C44 C43 N5 C51 175.7(10) . . . . ?
C52 C51 N5 C47 65.4(14) . . . . ?
C52 C51 N5 C39 -58.5(14) . . . . ?
C52 C51 N5 C43 -176.1(10) . . . . ?
